data_7705837
loop_
_publ_author_name
'Ou, Ya-Ping'
'Zhang, Jing'
'Hu, Yuxuan'
'Yin, Jun'
'Chi, Chunyan'
'Liu, Sheng Hua'

_publ_section_title
;
 Oxidized divinyl oligoacene-bridged diruthenium complexes: bridged
 localized radical characters and reduced aromaticity in bridge cores.
;
_journal_issue 46
_journal_name_full 'Dalton transactions (Cambridge, England : 2003)'
_journal_page_first 16877
_journal_page_last 16886
_journal_paper_doi 10.1039/d0dt02883e
_journal_volume 49
_journal_year 2020
_chemical_formula_moiety 'C32 H40 Cl O P3 Ru, C6 H14, C H2 Cl2'
_chemical_formula_sum 'C39 H56 Cl3 O P3 Ru'
_chemical_formula_weight 841.16
_space_group_crystal_system monoclinic
_space_group_IT_number 14
_space_group_name_Hall '-P 2yn'
_space_group_name_H-M_alt 'P 1 21/n 1'
_atom_sites_solution_hydrogens geom
_audit_creation_date 2020-10-13
_audit_creation_method
;
Olex2 1.2
(compiled 2018.05.29 svn.r3508 for OlexSys, GUI svn.r5506)
;
_audit_update_record
;
2020-10-21 deposited with the CCDC.	2020-10-28 downloaded from the CCDC.
;
_cell_angle_alpha 90
_cell_angle_beta 96.0210(10)
_cell_angle_gamma 90
_cell_formula_units_Z 4
_cell_length_a 12.6187(11)
_cell_length_b 13.0122(12)
_cell_length_c 25.898(2)
_cell_measurement_reflns_used 9820
_cell_measurement_temperature 200(2)
_cell_measurement_theta_max 31.843
_cell_measurement_theta_min 2.225
_cell_volume 4228.9(6)
_computing_cell_refinement 'SAINT v7.68A (Bruker, 2009)'
_computing_data_collection 'Bruker APEX2'
_computing_data_reduction 'SAINT v7.68A (Bruker, 2009)'
_computing_molecular_graphics 'Olex2 (Dolomanov et al., 2009)'
_computing_publication_material 'Olex2 (Dolomanov et al., 2009)'
_computing_structure_refinement 'XL (Sheldrick, 2008)'
_computing_structure_solution 'SHELXS-97 (Sheldrick, 2008)'
_diffrn_ambient_temperature 200.15
_diffrn_measured_fraction_theta_full 0.994
_diffrn_measured_fraction_theta_max 0.994
_diffrn_measurement_device_type 'Bruker APEX-II CCD'
_diffrn_measurement_method '\f and \w scans'
_diffrn_radiation_type MoK\a
_diffrn_radiation_wavelength 0.71073
_diffrn_reflns_av_R_equivalents 0.0235
_diffrn_reflns_av_unetI/netI 0.0230
_diffrn_reflns_Laue_measured_fraction_full 0.994
_diffrn_reflns_Laue_measured_fraction_max 0.994
_diffrn_reflns_limit_h_max 12
_diffrn_reflns_limit_h_min -15
_diffrn_reflns_limit_k_max 15
_diffrn_reflns_limit_k_min -15
_diffrn_reflns_limit_l_max 30
_diffrn_reflns_limit_l_min -30
_diffrn_reflns_number 27161
_diffrn_reflns_point_group_measured_fraction_full 0.994
_diffrn_reflns_point_group_measured_fraction_max 0.994
_diffrn_reflns_theta_full 24.999
_diffrn_reflns_theta_max 24.999
_diffrn_reflns_theta_min 1.753
_exptl_absorpt_coefficient_mu 0.702
_exptl_absorpt_correction_T_max 0.9331
_exptl_absorpt_correction_T_min 0.8960
_exptl_absorpt_correction_type multi-scan
_exptl_crystal_colour yellow
_exptl_crystal_density_diffrn 1.321
_exptl_crystal_density_meas ,
_exptl_crystal_density_method 'not measured'
_exptl_crystal_description block
_exptl_crystal_F_000 1752
_exptl_crystal_size_max 0.16
_exptl_crystal_size_mid 0.12
_exptl_crystal_size_min 0.1
_refine_diff_density_max 1.029
_refine_diff_density_min -1.236
_refine_diff_density_rms 0.107
_refine_ls_extinction_method none
_refine_ls_goodness_of_fit_ref 1.045
_refine_ls_hydrogen_treatment constr
_refine_ls_matrix_type full
_refine_ls_number_parameters 435
_refine_ls_number_reflns 7408
_refine_ls_number_restraints 9
_refine_ls_restrained_S_all 1.045
_refine_ls_R_factor_all 0.0528
_refine_ls_R_factor_gt 0.0468
_refine_ls_shift/su_max 0.001
_refine_ls_shift/su_mean 0.000
_refine_ls_structure_factor_coef Fsqd
_refine_ls_weighting_details 'w=1/[\s^2^(Fo^2^)+(0.0792P)^2^+12.9995P] where P=(Fo^2^+2Fc^2^)/3'
_refine_ls_weighting_scheme calc
_refine_ls_wR_factor_gt 0.1367
_refine_ls_wR_factor_ref 0.1468
_reflns_Friedel_coverage 0.000
_reflns_number_gt 6730
_reflns_number_total 7408
_reflns_threshold_expression 'I > 2\s(I)'
_cod_data_source_file d0dt02883e2.cif
_cod_data_source_block mo_111224f_0m
_cod_original_cell_volume 4228.9(7)
_cod_database_code 7705837
_shelx_shelxl_version_number 2018/3
_shelx_space_group_comment
;
The symmetry employed for this shelxl refinement is uniquely defined
by the following loop, which should always be used as a source of
symmetry information in preference to the above space-group names.
They are only intended as comments.
;
_shelx_estimated_absorpt_t_max 0.933
_shelx_estimated_absorpt_t_min 0.896
_olex2_refinement_description
;
1. Fixed Uiso
 At 1.2 times of:
  All C(H) groups, All C(H,H) groups
 At 1.5 times of:
  All C(H,H,H) groups
2. Restrained distances
 C33-C35 = C34-C36 = C35-C37 = C36-C38
 2.52 with sigma of 0.02
 C33-C34 = C34-C35 = C35-C36 = C36-C37 = C37-C38
 1.51 with sigma of 0.01
3.a Secondary CH2 refined with riding coordinates:
 C34(H34A,H34B), C35(H35A,H35B), C36(H36A,H36B), C37(H37A,H37B), C39(H39A,H39B)
3.b Aromatic/amide H refined with riding coordinates:
 C11(H11), C12(H12), C15(H15), C16(H16), C17(H17), C18(H18), C23(H23),
 C26(H26), C27(H27), C28(H28), C29(H29), C30(H30)
3.c Idealised Me refined as rotating group:
 C1(H1A,H1B,H1C), C2(H2A,H2B,H2C), C3(H3A,H3B,H3C), C4(H4A,H4B,H4C), C5(H5A,
 H5B,H5C), C6(H6A,H6B,H6C), C7(H7A,H7B,H7C), C8(H8A,H8B,H8C), C9(H9A,H9B,H9C),
 C33(H33A,H33B,H33C), C38(H38A,H38B,H38C)
3.d :
 C32(H32)
;
_olex2_submission_special_instructions 'No special instructions were received'

loop_
_space_group_symop_operation_xyz
'x, y, z'
'-x+1/2, y+1/2, -z+1/2'
'-x, -y, -z'
'x-1/2, -y-1/2, z-1/2'

loop_
_atom_site_label
_atom_site_type_symbol
_atom_site_fract_x
_atom_site_fract_y
_atom_site_fract_z
_atom_site_U_iso_or_equiv
_atom_site_adp_type
_atom_site_occupancy
_atom_site_site_symmetry_order
_atom_site_calc_flag
_atom_site_refinement_flags_posn
_atom_site_refinement_flags_adp
_atom_site_refinement_flags_occupancy
_atom_site_disorder_assembly
_atom_site_disorder_group
Ru1 Ru 1.00210(2) 0.06735(2) 0.24075(2) 0.02324(12) Uani 1 1 d . . . . .
C1 C 0.8822(5) 0.1947(4) 0.12588(19) 0.0518(13) Uani 1 1 d . . . . .
H1A H 0.871267 0.257754 0.145308 0.078 Uiso 1 1 calc GR . . . .
H1B H 0.821267 0.148599 0.127799 0.078 Uiso 1 1 calc GR . . . .
H1C H 0.888708 0.211804 0.089507 0.078 Uiso 1 1 calc GR . . . .
C2 C 1.1062(5) 0.2214(5) 0.1402(2) 0.0606(16) Uani 1 1 d . . . . .
H2A H 1.098828 0.237203 0.102979 0.091 Uiso 1 1 calc GR . . . .
H2B H 1.176551 0.191201 0.150148 0.091 Uiso 1 1 calc GR . . . .
H2C H 1.098739 0.284686 0.159977 0.091 Uiso 1 1 calc GR . . . .
C3 C 1.0098(5) 0.0341(4) 0.10324(18) 0.0519(13) Uani 1 1 d . . . . .
H3A H 0.997951 0.067038 0.069080 0.078 Uiso 1 1 calc GR . . . .
H3B H 0.954596 -0.017802 0.106362 0.078 Uiso 1 1 calc GR . . . .
H3C H 1.080036 0.001246 0.107093 0.078 Uiso 1 1 calc GR . . . .
C4 C 0.9426(5) 0.3365(3) 0.2493(2) 0.0477(12) Uani 1 1 d . . . . .
H4A H 0.901053 0.388204 0.265927 0.072 Uiso 1 1 calc GR . . . .
H4B H 0.929516 0.343332 0.211525 0.072 Uiso 1 1 calc GR . . . .
H4C H 1.018646 0.346696 0.260244 0.072 Uiso 1 1 calc GR . . . .
C5 C 0.9099(4) 0.2270(4) 0.33850(17) 0.0427(11) Uani 1 1 d . . . . .
H5A H 0.984703 0.231121 0.353029 0.064 Uiso 1 1 calc GR . . . .
H5B H 0.875543 0.168993 0.354252 0.064 Uiso 1 1 calc GR . . . .
H5C H 0.873271 0.290858 0.345880 0.064 Uiso 1 1 calc GR . . . .
C6 C 0.7591(4) 0.2053(4) 0.2500(2) 0.0482(12) Uani 1 1 d . . . . .
H6A H 0.729706 0.140627 0.261596 0.072 Uiso 1 1 calc GR . . . .
H6B H 0.744953 0.210725 0.212141 0.072 Uiso 1 1 calc GR . . . .
H6C H 0.725503 0.263166 0.266242 0.072 Uiso 1 1 calc GR . . . .
C7 C 1.2391(5) -0.0394(6) 0.1972(3) 0.0695(18) Uani 1 1 d . . . . .
H7A H 1.288821 -0.097445 0.200819 0.104 Uiso 1 1 calc GR . . . .
H7B H 1.273950 0.021989 0.212924 0.104 Uiso 1 1 calc GR . . . .
H7C H 1.217668 -0.026609 0.160263 0.104 Uiso 1 1 calc GR . . . .
C8 C 1.0699(6) -0.1847(5) 0.1988(3) 0.076(2) Uani 1 1 d . . . . .
H8A H 1.129036 -0.231255 0.193949 0.115 Uiso 1 1 calc GR . . . .
H8B H 1.032005 -0.167513 0.164863 0.115 Uiso 1 1 calc GR . . . .
H8C H 1.020657 -0.218224 0.220311 0.115 Uiso 1 1 calc GR . . . .
C9 C 1.1897(5) -0.1208(5) 0.2889(2) 0.0605(16) Uani 1 1 d . . . . .
H9A H 1.139428 -0.159154 0.307990 0.091 Uiso 1 1 calc GR . . . .
H9B H 1.220413 -0.064203 0.310537 0.091 Uiso 1 1 calc GR . . . .
H9C H 1.246714 -0.166815 0.280290 0.091 Uiso 1 1 calc GR . . . .
C10 C 0.8831(3) -0.0060(3) 0.21718(16) 0.0314(9) Uani 1 1 d . . . . .
C11 C 0.9927(3) 0.0129(3) 0.31695(15) 0.0258(8) Uani 1 1 d . . . . .
H11 H 1.045937 0.037852 0.342552 0.031 Uiso 1 1 calc R . . . .
C12 C 0.9221(3) -0.0519(3) 0.33401(15) 0.0284(8) Uani 1 1 d . . . . .
H12 H 0.878969 -0.088827 0.308024 0.034 Uiso 1 1 calc R . . . .
C13 C 0.9025(3) -0.0736(3) 0.38852(15) 0.0287(8) Uani 1 1 d . . . . .
C14 C 0.9813(3) -0.1046(3) 0.42757(16) 0.0324(9) Uani 1 1 d . . . . .
C15 C 1.0898(4) -0.1171(4) 0.41848(19) 0.0445(11) Uani 1 1 d . . . . .
H15 H 1.109994 -0.103335 0.384847 0.053 Uiso 1 1 calc R . . . .
C16 C 1.1657(4) -0.1482(5) 0.4568(2) 0.0618(16) Uani 1 1 d . . . . .
H16 H 1.237611 -0.155190 0.449636 0.074 Uiso 1 1 calc R . . . .
C17 C 1.1378(4) -0.1697(6) 0.5064(2) 0.0666(17) Uani 1 1 d . . . . .
H17 H 1.191262 -0.191326 0.532698 0.080 Uiso 1 1 calc R . . . .
C18 C 1.0362(4) -0.1601(5) 0.5175(2) 0.0538(14) Uani 1 1 d . . . . .
H18 H 1.019565 -0.173947 0.551804 0.065 Uiso 1 1 calc R . . . .
C19 C 0.9534(4) -0.1298(3) 0.47886(16) 0.0348(9) Uani 1 1 d . . . . .
C20 C 0.8475(4) -0.1248(3) 0.48980(16) 0.0334(9) Uani 1 1 d . . . . .
C21 C 0.7659(3) -0.0914(3) 0.45152(15) 0.0286(8) Uani 1 1 d . . . . .
C22 C 0.7953(3) -0.0625(3) 0.40090(15) 0.0269(8) Uani 1 1 d . . . . .
C23 C 0.7145(3) -0.0216(3) 0.36502(15) 0.0288(8) Uani 1 1 d . . . . .
H23 H 0.732630 -0.000157 0.331999 0.035 Uiso 1 1 calc R . . . .
C24 C 0.6095(3) -0.0114(3) 0.37592(15) 0.0286(8) Uani 1 1 d . . . . .
C25 C 0.5805(3) -0.0469(3) 0.42499(16) 0.0290(8) Uani 1 1 d . . . . .
C26 C 0.6594(3) -0.0841(3) 0.46125(16) 0.0317(9) Uani 1 1 d . . . . .
H26 H 0.640335 -0.105589 0.494107 0.038 Uiso 1 1 calc R . . . .
C27 C 0.4700(3) -0.0403(3) 0.43454(17) 0.0356(9) Uani 1 1 d . . . . .
H27 H 0.448959 -0.064718 0.466507 0.043 Uiso 1 1 calc R . . . .
C28 C 0.3961(4) 0.0000(4) 0.39866(19) 0.0408(10) Uani 1 1 d . . . . .
H28 H 0.323717 0.003086 0.405625 0.049 Uiso 1 1 calc R . . . .
C29 C 0.4255(4) 0.0383(4) 0.35020(18) 0.0395(10) Uani 1 1 d . . . . .
H29 H 0.373061 0.068144 0.325752 0.047 Uiso 1 1 calc R . . . .
C30 C 0.5281(4) 0.0319(3) 0.33922(17) 0.0352(9) Uani 1 1 d . . . . .
H30 H 0.546444 0.056373 0.306773 0.042 Uiso 1 1 calc R . . . .
C31 C 0.8214(4) -0.1533(4) 0.54044(17) 0.0410(10) Uani 1 1 d . . . . .
C32 C 0.8028(4) -0.1772(5) 0.58319(19) 0.0552(14) Uani 1 1 d . . . . .
H32 H 0.788015 -0.196183 0.617125 0.066 Uiso 1 1 calc R . . . .
C33 C 0.7668(10) 0.5026(12) 0.5242(5) 0.168(6) Uani 1 1 d D . . . .
H33A H 0.701061 0.479425 0.504010 0.252 Uiso 1 1 calc GR . . . .
H33B H 0.749048 0.538194 0.555514 0.252 Uiso 1 1 calc GR . . . .
H33C H 0.812009 0.443144 0.534094 0.252 Uiso 1 1 calc GR . . . .
C34 C 0.8256(10) 0.5753(9) 0.4917(4) 0.140(4) Uani 1 1 d D . . . .
H34A H 0.778595 0.634675 0.481934 0.168 Uiso 1 1 calc R . . . .
H34B H 0.888823 0.601855 0.513490 0.168 Uiso 1 1 calc R . . . .
C35 C 0.8618(8) 0.5312(8) 0.4433(4) 0.135(4) Uani 1 1 d D . . . .
H35A H 0.798235 0.506754 0.420977 0.162 Uiso 1 1 calc R . . . .
H35B H 0.906705 0.470356 0.452940 0.162 Uiso 1 1 calc R . . . .
C36 C 0.9233(7) 0.6020(7) 0.4117(4) 0.111(3) Uani 1 1 d D . . . .
H36A H 0.878847 0.663084 0.402121 0.133 Uiso 1 1 calc R . . . .
H36B H 0.987533 0.625767 0.433710 0.133 Uiso 1 1 calc R . . . .
C37 C 0.9572(9) 0.5562(8) 0.3637(4) 0.138(4) Uani 1 1 d D . . . .
H37A H 0.893051 0.531521 0.341917 0.165 Uiso 1 1 calc R . . . .
H37B H 1.002456 0.495602 0.373333 0.165 Uiso 1 1 calc R . . . .
C38 C 1.0175(9) 0.6274(9) 0.3318(5) 0.137(4) Uani 1 1 d D . . . .
H38A H 0.982098 0.694513 0.329263 0.205 Uiso 1 1 calc GR . . . .
H38B H 1.019279 0.598612 0.296926 0.205 Uiso 1 1 calc GR . . . .
H38C H 1.090459 0.635551 0.348361 0.205 Uiso 1 1 calc GR . . . .
C39 C 0.9273(7) 0.7244(5) 0.0623(3) 0.083(2) Uani 1 1 d . . . . .
H39A H 0.983276 0.686646 0.084290 0.100 Uiso 1 1 calc R . . . .
H39B H 0.883707 0.672766 0.041621 0.100 Uiso 1 1 calc R . . . .
Cl1 Cl 1.16266(9) 0.16646(9) 0.27474(4) 0.0385(3) Uani 1 1 d . . . . .
Cl2 Cl 0.84644(14) 0.78505(15) 0.10284(7) 0.0793(5) Uani 1 1 d . . . . .
Cl3 Cl 0.9864(4) 0.79748(19) 0.02175(13) 0.186(2) Uani 1 1 d . . . . .
O1 O 0.8096(3) -0.0484(3) 0.20232(14) 0.0443(8) Uani 1 1 d . . . . .
P1 P 1.00381(9) 0.13101(8) 0.15391(4) 0.0329(3) Uani 1 1 d . . . . .
P2 P 0.90296(9) 0.20817(8) 0.26858(4) 0.0305(2) Uani 1 1 d . . . . .
P3 P 1.12066(9) -0.06973(9) 0.23003(4) 0.0336(3) Uani 1 1 d . . . . .

loop_
_atom_site_aniso_label
_atom_site_aniso_U_11
_atom_site_aniso_U_22
_atom_site_aniso_U_33
_atom_site_aniso_U_23
_atom_site_aniso_U_13
_atom_site_aniso_U_12
Ru1 0.02398(19) 0.02147(18) 0.02433(19) 0.00315(11) 0.00286(12) -0.00051(11)
C1 0.066(3) 0.048(3) 0.038(3) 0.008(2) -0.011(2) 0.004(2)
C2 0.074(4) 0.069(4) 0.038(3) 0.012(3) 0.001(3) -0.034(3)
C3 0.077(4) 0.050(3) 0.028(2) -0.005(2) 0.004(2) 0.000(3)
C4 0.072(4) 0.021(2) 0.050(3) 0.0023(19) 0.008(2) 0.003(2)
C5 0.059(3) 0.040(2) 0.031(2) -0.0009(19) 0.010(2) 0.012(2)
C6 0.037(3) 0.043(3) 0.063(3) -0.005(2) 0.001(2) 0.014(2)
C7 0.056(4) 0.090(5) 0.067(4) 0.013(3) 0.025(3) 0.022(3)
C8 0.074(4) 0.045(3) 0.104(5) -0.024(3) -0.021(4) 0.019(3)
C9 0.054(3) 0.071(4) 0.054(3) 0.002(3) -0.006(3) 0.036(3)
C10 0.036(2) 0.029(2) 0.029(2) 0.0056(16) 0.0058(17) 0.0039(18)
C11 0.0238(19) 0.0259(19) 0.0275(19) 0.0032(15) 0.0023(15) 0.0036(15)
C12 0.029(2) 0.029(2) 0.027(2) 0.0005(15) 0.0019(16) 0.0030(16)
C13 0.032(2) 0.028(2) 0.0259(19) 0.0033(15) 0.0047(16) -0.0038(16)
C14 0.033(2) 0.033(2) 0.031(2) 0.0054(17) 0.0045(17) -0.0017(17)
C15 0.035(2) 0.057(3) 0.043(3) 0.017(2) 0.007(2) 0.003(2)
C16 0.034(3) 0.090(4) 0.062(3) 0.032(3) 0.006(2) 0.007(3)
C17 0.039(3) 0.103(5) 0.056(3) 0.033(3) -0.005(2) 0.008(3)
C18 0.045(3) 0.079(4) 0.036(3) 0.016(3) 0.000(2) 0.003(3)
C19 0.038(2) 0.038(2) 0.028(2) 0.0069(17) 0.0021(17) 0.0010(18)
C20 0.039(2) 0.035(2) 0.026(2) 0.0027(17) 0.0031(17) -0.0014(18)
C21 0.035(2) 0.0262(19) 0.0255(19) -0.0018(15) 0.0049(16) -0.0030(16)
C22 0.031(2) 0.0237(19) 0.0258(19) -0.0017(15) 0.0031(16) -0.0042(15)
C23 0.034(2) 0.0262(19) 0.0267(19) -0.0006(16) 0.0044(16) -0.0025(16)
C24 0.032(2) 0.0231(19) 0.031(2) -0.0025(15) 0.0028(16) 0.0006(16)
C25 0.034(2) 0.0241(19) 0.030(2) -0.0060(16) 0.0063(17) -0.0027(16)
C26 0.037(2) 0.031(2) 0.029(2) -0.0021(16) 0.0092(17) -0.0030(17)
C27 0.034(2) 0.036(2) 0.038(2) -0.0083(18) 0.0086(18) -0.0024(18)
C28 0.033(2) 0.043(3) 0.047(3) -0.011(2) 0.0041(19) 0.0003(19)
C29 0.035(2) 0.041(2) 0.042(2) -0.002(2) -0.0021(19) 0.0021(19)
C30 0.039(2) 0.035(2) 0.032(2) -0.0011(18) 0.0005(18) 0.0023(18)
C31 0.041(2) 0.050(3) 0.032(2) 0.007(2) 0.0024(19) 0.003(2)
C32 0.056(3) 0.078(4) 0.032(3) 0.014(2) 0.009(2) 0.010(3)
C33 0.127(10) 0.241(17) 0.139(11) 0.025(11) 0.030(8) -0.040(11)
C34 0.126(10) 0.160(12) 0.135(10) -0.017(9) 0.020(8) 0.005(8)
C35 0.097(7) 0.114(8) 0.186(13) 0.011(9) -0.014(8) 0.000(6)
C36 0.087(6) 0.104(7) 0.138(9) -0.026(6) -0.005(6) 0.003(5)
C37 0.119(9) 0.138(10) 0.152(11) -0.041(8) -0.006(8) 0.002(7)
C38 0.099(7) 0.135(10) 0.177(12) -0.001(9) 0.025(8) -0.015(7)
C39 0.109(6) 0.055(4) 0.087(5) -0.006(4) 0.015(4) 0.006(4)
Cl1 0.0380(6) 0.0403(6) 0.0369(5) 0.0028(4) 0.0020(4) -0.0116(4)
Cl2 0.0681(10) 0.0869(12) 0.0826(11) -0.0228(9) 0.0069(8) -0.0115(9)
Cl3 0.367(6) 0.0703(14) 0.152(3) -0.0006(15) 0.170(3) 0.001(2)
O1 0.0384(19) 0.0430(18) 0.051(2) 0.0062(15) -0.0006(15) -0.0055(15)
P1 0.0440(6) 0.0292(5) 0.0251(5) 0.0038(4) 0.0019(4) -0.0072(5)
P2 0.0361(6) 0.0237(5) 0.0317(5) 0.0022(4) 0.0033(4) 0.0051(4)
P3 0.0328(6) 0.0352(6) 0.0330(6) 0.0007(4) 0.0041(4) 0.0083(4)

loop_
_atom_type_symbol
_atom_type_description
_atom_type_scat_dispersion_real
_atom_type_scat_dispersion_imag
_atom_type_scat_source
C C 0.0033 0.0016 'International Tables Vol C Tables 4.2.6.8 and 6.1.1.4'
H H 0.0000 0.0000 'International Tables Vol C Tables 4.2.6.8 and 6.1.1.4'
Cl Cl 0.1484 0.1585 'International Tables Vol C Tables 4.2.6.8 and 6.1.1.4'
O O 0.0106 0.0060 'International Tables Vol C Tables 4.2.6.8 and 6.1.1.4'
P P 0.1023 0.0942 'International Tables Vol C Tables 4.2.6.8 and 6.1.1.4'
Ru Ru -1.2594 0.8363 'International Tables Vol C Tables 4.2.6.8 and 6.1.1.4'

loop_
_geom_angle_atom_site_label_1
_geom_angle_atom_site_label_2
_geom_angle_atom_site_label_3
_geom_angle
_geom_angle_site_symmetry_1
_geom_angle_site_symmetry_3
_geom_angle_publ_flag
C10 Ru1 C11 90.71(16) . . ?
C10 Ru1 Cl1 178.74(13) . . ?
C10 Ru1 P1 87.42(13) . . ?
C10 Ru1 P2 93.64(13) . . ?
C10 Ru1 P3 94.30(13) . . ?
C11 Ru1 Cl1 88.09(11) . . ?
C11 Ru1 P1 177.26(10) . . ?
C11 Ru1 P2 83.82(10) . . ?
C11 Ru1 P3 87.40(10) . . ?
P1 Ru1 Cl1 93.77(4) . . ?
P2 Ru1 Cl1 85.86(4) . . ?
P2 Ru1 P1 94.30(4) . . ?
P3 Ru1 Cl1 86.02(4) . . ?
P3 Ru1 P1 94.73(4) . . ?
P3 Ru1 P2 168.22(4) . . ?
H1A C1 H1B 109.5 . . ?
H1A C1 H1C 109.5 . . ?
H1B C1 H1C 109.5 . . ?
P1 C1 H1A 109.5 . . ?
P1 C1 H1B 109.5 . . ?
P1 C1 H1C 109.5 . . ?
H2A C2 H2B 109.5 . . ?
H2A C2 H2C 109.5 . . ?
H2B C2 H2C 109.5 . . ?
P1 C2 H2A 109.5 . . ?
P1 C2 H2B 109.5 . . ?
P1 C2 H2C 109.5 . . ?
H3A C3 H3B 109.5 . . ?
H3A C3 H3C 109.5 . . ?
H3B C3 H3C 109.5 . . ?
P1 C3 H3A 109.5 . . ?
P1 C3 H3B 109.5 . . ?
P1 C3 H3C 109.5 . . ?
H4A C4 H4B 109.5 . . ?
H4A C4 H4C 109.5 . . ?
H4B C4 H4C 109.5 . . ?
P2 C4 H4A 109.5 . . ?
P2 C4 H4B 109.5 . . ?
P2 C4 H4C 109.5 . . ?
H5A C5 H5B 109.5 . . ?
H5A C5 H5C 109.5 . . ?
H5B C5 H5C 109.5 . . ?
P2 C5 H5A 109.5 . . ?
P2 C5 H5B 109.5 . . ?
P2 C5 H5C 109.5 . . ?
H6A C6 H6B 109.5 . . ?
H6A C6 H6C 109.5 . . ?
H6B C6 H6C 109.5 . . ?
P2 C6 H6A 109.5 . . ?
P2 C6 H6B 109.5 . . ?
P2 C6 H6C 109.5 . . ?
H7A C7 H7B 109.5 . . ?
H7A C7 H7C 109.5 . . ?
H7B C7 H7C 109.5 . . ?
P3 C7 H7A 109.5 . . ?
P3 C7 H7B 109.5 . . ?
P3 C7 H7C 109.5 . . ?
H8A C8 H8B 109.5 . . ?
H8A C8 H8C 109.5 . . ?
H8B C8 H8C 109.5 . . ?
P3 C8 H8A 109.5 . . ?
P3 C8 H8B 109.5 . . ?
P3 C8 H8C 109.5 . . ?
H9A C9 H9B 109.5 . . ?
H9A C9 H9C 109.5 . . ?
H9B C9 H9C 109.5 . . ?
P3 C9 H9A 109.5 . . ?
P3 C9 H9B 109.5 . . ?
P3 C9 H9C 109.5 . . ?
O1 C10 Ru1 178.3(4) . . ?
Ru1 C11 H11 115.6 . . ?
C12 C11 Ru1 128.7(3) . . ?
C12 C11 H11 115.6 . . ?
C11 C12 H12 115.9 . . ?
C11 C12 C13 128.1(4) . . ?
C13 C12 H12 115.9 . . ?
C14 C13 C12 124.4(4) . . ?
C14 C13 C22 118.9(4) . . ?
C22 C13 C12 116.7(4) . . ?
C13 C14 C15 122.4(4) . . ?
C13 C14 C19 120.4(4) . . ?
C15 C14 C19 117.2(4) . . ?
C14 C15 H15 119.1 . . ?
C16 C15 C14 121.8(4) . . ?
C16 C15 H15 119.1 . . ?
C15 C16 H16 119.9 . . ?
C15 C16 C17 120.2(5) . . ?
C17 C16 H16 119.9 . . ?
C16 C17 H17 119.5 . . ?
C18 C17 C16 121.0(5) . . ?
C18 C17 H17 119.5 . . ?
C17 C18 H18 119.4 . . ?
C17 C18 C19 121.2(5) . . ?
C19 C18 H18 119.4 . . ?
C18 C19 C14 118.5(4) . . ?
C20 C19 C14 120.4(4) . . ?
C20 C19 C18 121.1(4) . . ?
C19 C20 C21 120.8(4) . . ?
C19 C20 C31 119.3(4) . . ?
C21 C20 C31 119.9(4) . . ?
C20 C21 C22 118.4(4) . . ?
C26 C21 C20 122.4(4) . . ?
C26 C21 C22 119.2(4) . . ?
C13 C22 C21 121.0(4) . . ?
C23 C22 C13 121.7(4) . . ?
C23 C22 C21 117.3(4) . . ?
C22 C23 H23 118.6 . . ?
C24 C23 C22 122.8(4) . . ?
C24 C23 H23 118.6 . . ?
C23 C24 C25 119.1(4) . . ?
C23 C24 C30 122.2(4) . . ?
C25 C24 C30 118.7(4) . . ?
C24 C25 C27 118.2(4) . . ?
C26 C25 C24 118.8(4) . . ?
C26 C25 C27 122.9(4) . . ?
C21 C26 H26 118.7 . . ?
C25 C26 C21 122.6(4) . . ?
C25 C26 H26 118.7 . . ?
C25 C27 H27 119.5 . . ?
C28 C27 C25 121.0(4) . . ?
C28 C27 H27 119.5 . . ?
C27 C28 H28 119.6 . . ?
C27 C28 C29 120.8(4) . . ?
C29 C28 H28 119.6 . . ?
C28 C29 H29 119.9 . . ?
C30 C29 C28 120.2(4) . . ?
C30 C29 H29 119.9 . . ?
C24 C30 H30 119.5 . . ?
C29 C30 C24 121.1(4) . . ?
C29 C30 H30 119.5 . . ?
C32 C31 C20 178.1(5) . . ?
C31 C32 H32 180.0 . . ?
H33A C33 H33B 109.5 . . ?
H33A C33 H33C 109.5 . . ?
H33B C33 H33C 109.5 . . ?
C34 C33 H33A 109.5 . . ?
C34 C33 H33B 109.5 . . ?
C34 C33 H33C 109.5 . . ?
C33 C34 H34A 108.3 . . ?
C33 C34 H34B 108.3 . . ?
H34A C34 H34B 107.4 . . ?
C35 C34 C33 115.9(9) . . ?
C35 C34 H34A 108.3 . . ?
C35 C34 H34B 108.3 . . ?
C34 C35 H35A 108.2 . . ?
C34 C35 H35B 108.2 . . ?
C34 C35 C36 116.2(8) . . ?
H35A C35 H35B 107.4 . . ?
C36 C35 H35A 108.2 . . ?
C36 C35 H35B 108.2 . . ?
C35 C36 H36A 108.5 . . ?
C35 C36 H36B 108.5 . . ?
H36A C36 H36B 107.5 . . ?
C37 C36 C35 114.9(8) . . ?
C37 C36 H36A 108.5 . . ?
C37 C36 H36B 108.5 . . ?
C36 C37 H37A 108.5 . . ?
C36 C37 H37B 108.5 . . ?
C36 C37 C38 114.9(9) . . ?
H37A C37 H37B 107.5 . . ?
C38 C37 H37A 108.5 . . ?
C38 C37 H37B 108.5 . . ?
C37 C38 H38A 109.5 . . ?
C37 C38 H38B 109.5 . . ?
C37 C38 H38C 109.5 . . ?
H38A C38 H38B 109.5 . . ?
H38A C38 H38C 109.5 . . ?
H38B C38 H38C 109.5 . . ?
H39A C39 H39B 107.2 . . ?
Cl2 C39 H39A 108.0 . . ?
Cl2 C39 H39B 108.0 . . ?
Cl3 C39 H39A 108.0 . . ?
Cl3 C39 H39B 108.0 . . ?
Cl3 C39 Cl2 117.3(4) . . ?
C1 P1 Ru1 116.07(18) . . ?
C1 P1 C3 97.1(3) . . ?
C2 P1 Ru1 119.04(17) . . ?
C2 P1 C1 102.4(3) . . ?
C2 P1 C3 102.9(3) . . ?
C3 P1 Ru1 116.13(17) . . ?
C4 P2 Ru1 117.02(18) . . ?
C4 P2 C6 103.8(2) . . ?
C5 P2 Ru1 115.72(16) . . ?
C5 P2 C4 99.4(2) . . ?
C5 P2 C6 102.0(2) . . ?
C6 P2 Ru1 116.41(17) . . ?
C7 P3 Ru1 116.6(2) . . ?
C8 P3 Ru1 118.9(2) . . ?
C8 P3 C7 103.9(4) . . ?
C8 P3 C9 101.2(3) . . ?
C9 P3 Ru1 115.76(19) . . ?
C9 P3 C7 97.3(3) . . ?

loop_
_geom_bond_atom_site_label_1
_geom_bond_atom_site_label_2
_geom_bond_distance
_geom_bond_site_symmetry_2
_geom_bond_publ_flag
Ru1 C10 1.829(5) . ?
Ru1 C11 2.112(4) . ?
Ru1 Cl1 2.4838(11) . ?
Ru1 P1 2.3988(11) . ?
Ru1 P2 2.3730(11) . ?
Ru1 P3 2.3630(11) . ?
C1 H1A 0.9800 . ?
C1 H1B 0.9800 . ?
C1 H1C 0.9800 . ?
C1 P1 1.826(5) . ?
C2 H2A 0.9800 . ?
C2 H2B 0.9800 . ?
C2 H2C 0.9800 . ?
C2 P1 1.810(5) . ?
C3 H3A 0.9800 . ?
C3 H3B 0.9800 . ?
C3 H3C 0.9800 . ?
C3 P1 1.827(5) . ?
C4 H4A 0.9800 . ?
C4 H4B 0.9800 . ?
C4 H4C 0.9800 . ?
C4 P2 1.827(5) . ?
C5 H5A 0.9800 . ?
C5 H5B 0.9800 . ?
C5 H5C 0.9800 . ?
C5 P2 1.820(4) . ?
C6 H6A 0.9800 . ?
C6 H6B 0.9800 . ?
C6 H6C 0.9800 . ?
C6 P2 1.829(5) . ?
C7 H7A 0.9800 . ?
C7 H7B 0.9800 . ?
C7 H7C 0.9800 . ?
C7 P3 1.839(6) . ?
C8 H8A 0.9800 . ?
C8 H8B 0.9800 . ?
C8 H8C 0.9800 . ?
C8 P3 1.787(6) . ?
C9 H9A 0.9800 . ?
C9 H9B 0.9800 . ?
C9 H9C 0.9800 . ?
C9 P3 1.802(5) . ?
C10 O1 1.112(5) . ?
C11 H11 0.9500 . ?
C11 C12 1.336(6) . ?
C12 H12 0.9500 . ?
C12 C13 1.485(6) . ?
C13 C14 1.401(6) . ?
C13 C22 1.430(6) . ?
C14 C15 1.422(6) . ?
C14 C19 1.447(6) . ?
C15 H15 0.9500 . ?
C15 C16 1.366(7) . ?
C16 H16 0.9500 . ?
C16 C17 1.394(8) . ?
C17 H17 0.9500 . ?
C17 C18 1.349(8) . ?
C18 H18 0.9500 . ?
C18 C19 1.426(6) . ?
C19 C20 1.397(6) . ?
C20 C21 1.420(6) . ?
C20 C31 1.434(6) . ?
C21 C22 1.449(6) . ?
C21 C26 1.397(6) . ?
C22 C23 1.409(6) . ?
C23 H23 0.9500 . ?
C23 C24 1.390(6) . ?
C24 C25 1.435(6) . ?
C24 C30 1.440(6) . ?
C25 C26 1.382(6) . ?
C25 C27 1.444(6) . ?
C26 H26 0.9500 . ?
C27 H27 0.9500 . ?
C27 C28 1.352(7) . ?
C28 H28 0.9500 . ?
C28 C29 1.435(7) . ?
C29 H29 0.9500 . ?
C29 C30 1.356(6) . ?
C30 H30 0.9500 . ?
C31 C32 1.197(7) . ?
C32 H32 0.9500 . ?
C33 H33A 0.9800 . ?
C33 H33B 0.9800 . ?
C33 H33C 0.9800 . ?
C33 C34 1.512(9) . ?
C34 H34A 0.9900 . ?
C34 H34B 0.9900 . ?
C34 C35 1.494(8) . ?
C35 H35A 0.9900 . ?
C35 H35B 0.9900 . ?
C35 C36 1.501(8) . ?
C36 H36A 0.9900 . ?
C36 H36B 0.9900 . ?
C36 C37 1.482(8) . ?
C37 H37A 0.9900 . ?
C37 H37B 0.9900 . ?
C37 C38 1.501(8) . ?
C38 H38A 0.9800 . ?
C38 H38B 0.9800 . ?
C38 H38C 0.9800 . ?
C39 H39A 0.9900 . ?
C39 H39B 0.9900 . ?
C39 Cl2 1.729(8) . ?
C39 Cl3 1.652(8) . ?

loop_
_geom_torsion_atom_site_label_1
_geom_torsion_atom_site_label_2
_geom_torsion_atom_site_label_3
_geom_torsion_atom_site_label_4
_geom_torsion
_geom_torsion_site_symmetry_1
_geom_torsion_site_symmetry_2
_geom_torsion_site_symmetry_3
_geom_torsion_site_symmetry_4
_geom_torsion_publ_flag
Ru1 C11 C12 C13 -166.5(3) . . . . ?
C11 C12 C13 C14 -54.7(6) . . . . ?
C11 C12 C13 C22 126.0(4) . . . . ?
C12 C13 C14 C15 0.9(7) . . . . ?
C12 C13 C14 C19 -176.4(4) . . . . ?
C12 C13 C22 C21 173.9(4) . . . . ?
C12 C13 C22 C23 -7.2(5) . . . . ?
C13 C14 C15 C16 -179.5(5) . . . . ?
C13 C14 C19 C18 -179.5(5) . . . . ?
C13 C14 C19 C20 0.9(7) . . . . ?
C13 C22 C23 C24 179.1(4) . . . . ?
C14 C13 C22 C21 -5.5(6) . . . . ?
C14 C13 C22 C23 173.4(4) . . . . ?
C14 C15 C16 C17 0.6(10) . . . . ?
C14 C19 C20 C21 -2.4(7) . . . . ?
C14 C19 C20 C31 178.0(4) . . . . ?
C15 C14 C19 C18 3.1(7) . . . . ?
C15 C14 C19 C20 -176.5(4) . . . . ?
C15 C16 C17 C18 -0.1(11) . . . . ?
C16 C17 C18 C19 1.2(11) . . . . ?
C17 C18 C19 C14 -2.8(9) . . . . ?
C17 C18 C19 C20 176.9(6) . . . . ?
C18 C19 C20 C21 178.0(5) . . . . ?
C18 C19 C20 C31 -1.6(7) . . . . ?
C19 C14 C15 C16 -2.1(8) . . . . ?
C19 C20 C21 C22 -0.1(6) . . . . ?
C19 C20 C21 C26 -179.1(4) . . . . ?
C20 C21 C22 C13 4.1(6) . . . . ?
C20 C21 C22 C23 -174.9(4) . . . . ?
C20 C21 C26 C25 176.8(4) . . . . ?
C21 C22 C23 C24 -2.0(6) . . . . ?
C22 C13 C14 C15 -179.7(4) . . . . ?
C22 C13 C14 C19 2.9(6) . . . . ?
C22 C21 C26 C25 -2.3(6) . . . . ?
C22 C23 C24 C25 -2.2(6) . . . . ?
C22 C23 C24 C30 179.0(4) . . . . ?
C23 C24 C25 C26 4.1(6) . . . . ?
C23 C24 C25 C27 -177.0(4) . . . . ?
C23 C24 C30 C29 178.1(4) . . . . ?
C24 C25 C26 C21 -1.9(6) . . . . ?
C24 C25 C27 C28 -1.3(6) . . . . ?
C25 C24 C30 C29 -0.7(6) . . . . ?
C25 C27 C28 C29 -0.5(7) . . . . ?
C26 C21 C22 C13 -176.9(4) . . . . ?
C26 C21 C22 C23 4.2(5) . . . . ?
C26 C25 C27 C28 177.6(4) . . . . ?
C27 C25 C26 C21 179.2(4) . . . . ?
C27 C28 C29 C30 1.7(7) . . . . ?
C28 C29 C30 C24 -1.1(7) . . . . ?
C30 C24 C25 C26 -177.0(4) . . . . ?
C30 C24 C25 C27 1.9(6) . . . . ?
C31 C20 C21 C22 179.5(4) . . . . ?
C31 C20 C21 C26 0.5(6) . . . . ?
C33 C34 C35 C36 -178.1(10) . . . . ?
C34 C35 C36 C37 -179.4(10) . . . . ?
C35 C36 C37 C38 179.2(10) . . . . ?
